data_2014017
loop_
_publ_author_name
'Michel Fleck'
'Ladislav Bohat\'y'

_publ_section_title
;
 Three novel non-centrosymmetric compounds of glycine: glycine lithium
 sulfate, glycine nickel dichloride dihydrate and glycine zinc sulfate
 trihydrate
;
_journal_issue 6
_journal_name_full 'Acta Crystallographica Section C'
_journal_page_first m291
_journal_page_last m295
_journal_paper_doi 10.1107/S0108270104009825
_journal_volume 60
_journal_year 2004
_chemical_formula_iupac '[Li2 (S O4) (C2 H5 O2 N)]'
_chemical_formula_moiety 'C2 H5 Li2 N O6 S'
_chemical_formula_sum 'C2 H5 Li2 N O6 S'
_chemical_formula_weight 185.01
_chemical_name_common 'Glycine lithium sulfate'
_space_group_IT_number 33
_symmetry_cell_setting orthorhombic
_symmetry_space_group_name_Hall 'P 2c -2n'
_symmetry_space_group_name_H-M 'P n a 21'
_atom_sites_solution_hydrogens difmap
_atom_sites_solution_primary direct
_atom_sites_solution_secondary difmap
_cell_angle_alpha 90.00
_cell_angle_beta 90.00
_cell_angle_gamma 90.00
_cell_formula_units_Z 4
_cell_length_a 16.423(3)
_cell_length_b 5.0050(10)
_cell_length_c 7.654(2)
_cell_measurement_reflns_used 1054
_cell_measurement_temperature 293(2)
_cell_measurement_theta_max 30.034
_cell_measurement_theta_min 4.076
_cell_volume 629.1(2)
_computing_cell_refinement 'HKL SCALEPACK (Otwinowski & Minor, 1997)'
_computing_data_collection 'COLLECT (Nonius, 2003)'
_computing_data_reduction 'HKL DENZO (Otwinowski & Minor, 1997) and SCALEPACK'
_computing_molecular_graphics 'DIAMOND (Bergerhoff et al., 1997)'
_computing_publication_material SHELXL97
_computing_structure_refinement 'SHELXL97 (Sheldrick, 1997)'
_computing_structure_solution 'SHELXS97 (Sheldrick, 1990)'
_diffrn_ambient_temperature 293(2)
_diffrn_detector_area_resol_mean 9
_diffrn_measured_fraction_theta_full 0.984
_diffrn_measured_fraction_theta_max 0.984
_diffrn_measurement_device '95mm CCD camera on \k-goniostat'
_diffrn_measurement_device_type 'Nonius Kappa CCD diffractometer'
_diffrn_measurement_method '\f and \w scans'
_diffrn_radiation_monochromator graphite
_diffrn_radiation_source 'fine-focus sealed tube'
_diffrn_radiation_type MoK\a
_diffrn_radiation_wavelength 0.71073
_diffrn_reflns_av_R_equivalents 0.0000
_diffrn_reflns_av_sigmaI/netI 0.0244
_diffrn_reflns_limit_h_max 23
_diffrn_reflns_limit_h_min -22
_diffrn_reflns_limit_k_max 7
_diffrn_reflns_limit_k_min -7
_diffrn_reflns_limit_l_max 10
_diffrn_reflns_limit_l_min -10
_diffrn_reflns_number 1653
_diffrn_reflns_theta_full 30.03
_diffrn_reflns_theta_max 30.03
_diffrn_reflns_theta_min 4.26
_diffrn_standards_number none
_exptl_absorpt_coefficient_mu 0.494
_exptl_absorpt_correction_T_max 0.9076
_exptl_absorpt_correction_T_min 0.8268
_exptl_absorpt_correction_type multi-scan
_exptl_absorpt_process_details '(Otwinowski & Minor, 1997)'
_exptl_crystal_colour colourless
_exptl_crystal_density_diffrn 1.953
_exptl_crystal_density_meas ?
_exptl_crystal_density_method 'not measured'
_exptl_crystal_description prism
_exptl_crystal_F_000 376
_exptl_crystal_size_max 0.40
_exptl_crystal_size_mid 0.20
_exptl_crystal_size_min 0.20
_refine_diff_density_max 0.279
_refine_diff_density_min -0.358
_refine_ls_abs_structure_details 'Flack H D (1983), Acta Cryst. A39, 876-881'
_refine_ls_abs_structure_Flack 0.021(4)
_refine_ls_extinction_coef 0.013(7)
_refine_ls_extinction_expression Fc^*^=kFc[1+0.001xFc^2^\l^3^/sin(2\q)]^-1/4^
_refine_ls_extinction_method SHELXL97
_refine_ls_goodness_of_fit_ref 1.090
_refine_ls_hydrogen_treatment refall
_refine_ls_matrix_type full
_refine_ls_number_parameters 130
_refine_ls_number_reflns 1653
_refine_ls_number_restraints 1
_refine_ls_restrained_S_all 1.089
_refine_ls_R_factor_all 0.0266
_refine_ls_R_factor_gt 0.0246
_refine_ls_shift/su_max 0.001
_refine_ls_shift/su_mean 0.000
_refine_ls_structure_factor_coef Fsqd
_refine_ls_weighting_details 'calc w=1/[\s^2^(Fo^2^)+(0.0387P)^2^+0.088P] where P=(Fo^2^+2Fc^2^)/3'
_refine_ls_weighting_scheme calc
_refine_ls_wR_factor_gt 0.0646
_refine_ls_wR_factor_ref 0.0660
_reflns_number_gt 1582
_reflns_number_total 1653
_reflns_threshold_expression I>2\s(I)
_cod_data_source_file hj1004.cif
_cod_data_source_block I
_cod_depositor_comments
;
The following automatic conversions were performed:

'_chemical_melting_point' value 'not determined' was changed to '?' -
the value is undefined or not given.

Automatic conversion script
Id: cif_fix_values 1715 2011-07-08 13:25:40Z adriana 

The following automatic conversions were performed:

'_exptl_crystal_density_meas' value 'not measured' was changed to '?'
- the value is perceived as not measured.

Automatic conversion script
Id: cif_fix_values 3008 2015-01-20 13:52:24Z robertas 
;
_cod_database_code 2014017
_cod_database_fobs_code 2014017

loop_
_symmetry_equiv_pos_as_xyz
'x, y, z'
'-x, -y, z+1/2'
'x+1/2, -y+1/2, z'
'-x+1/2, y+1/2, z+1/2'

loop_
_atom_site_label
_atom_site_fract_x
_atom_site_fract_y
_atom_site_fract_z
_atom_site_U_iso_or_equiv
_atom_site_adp_type
_atom_site_calc_flag
_atom_site_refinement_flags
_atom_site_occupancy
_atom_site_disorder_assembly
_atom_site_disorder_group
_atom_site_type_symbol
Li1 0.6948(3) 0.7389(6) 0.4648(5) 0.0179(8) Uani d . 1 . . Li
Li2 0.7977(2) 0.2373(7) 0.5271(5) 0.0201(8) Uani d . 1 . . Li
S 0.668617(16) 0.23198(5) 0.24330(12) 0.01183(11) Uani d . 1 . . S
O1S 0.58049(6) 0.2620(2) 0.2328(5) 0.0247(3) Uani d . 1 . . O
O2S 0.69785(7) 0.3563(3) 0.40610(17) 0.0203(3) Uani d . 1 . . O
O3S 0.70821(8) 0.3604(3) 0.09065(18) 0.0196(3) Uani d . 1 . . O
O4S 0.69165(5) -0.05380(17) 0.2446(3) 0.01856(19) Uani d . 1 . . O
O1 0.60013(8) 0.8445(3) 0.59255(17) 0.0234(3) Uani d . 1 . . O
O2 0.61244(9) 0.8091(3) 0.8828(2) 0.0266(3) Uani d . 1 . . O
C1 0.59173(7) 0.9283(2) 0.7464(3) 0.0167(2) Uani d . 1 . . C
C2 0.55194(11) 1.1987(3) 0.7733(2) 0.0227(4) Uani d . 1 . . C
H1C 0.5123(18) 1.183(6) 0.863(4) 0.039(7) Uiso d . 1 . . H
H2C 0.5921(15) 1.320(5) 0.810(3) 0.034(6) Uiso d . 1 . . H
N 0.51813(10) 1.3043(4) 0.6094(2) 0.0266(3) Uani d . 1 . . N
H1N 0.5538(18) 1.294(5) 0.530(5) 0.043(7) Uiso d . 1 . . H
H2N 0.471(2) 1.205(6) 0.597(5) 0.064(9) Uiso d . 1 . . H
H3N 0.4959(18) 1.452(6) 0.627(4) 0.052(8) Uiso d . 1 . . H

loop_
_atom_site_aniso_label
_atom_site_aniso_U_11
_atom_site_aniso_U_22
_atom_site_aniso_U_33
_atom_site_aniso_U_12
_atom_site_aniso_U_13
_atom_site_aniso_U_23
Li1 0.0202(16) 0.0154(19) 0.0182(19) 0.0008(10) -0.0008(14) 0.0011(11)
Li2 0.0257(19) 0.0181(19) 0.0166(19) 0.0004(11) -0.0002(15) 0.0021(11)
S 0.01380(15) 0.01120(15) 0.01050(15) 0.00120(9) 0.0003(2) 0.0005(2)
O1S 0.0128(5) 0.0316(5) 0.0296(8) 0.0031(3) 0.0002(7) 0.0056(6)
O2S 0.0305(6) 0.0165(7) 0.0138(6) 0.0024(5) -0.0042(5) -0.0034(6)
O3S 0.0250(6) 0.0154(6) 0.0183(6) 0.0023(5) 0.0076(5) 0.0051(6)
O4S 0.0316(5) 0.0114(4) 0.0127(4) 0.0032(3) -0.0005(6) 0.0003(6)
O1 0.0256(6) 0.0248(6) 0.0199(6) 0.0035(5) 0.0041(5) -0.0024(6)
O2 0.0307(7) 0.0295(7) 0.0197(7) 0.0047(6) -0.0049(6) 0.0041(6)
C1 0.0148(5) 0.0172(5) 0.0181(5) -0.0018(4) 0.0000(8) 0.0012(8)
C2 0.0307(8) 0.0189(6) 0.0183(10) 0.0023(6) -0.0039(6) -0.0016(6)
N 0.0350(8) 0.0245(7) 0.0203(7) 0.0119(6) -0.0020(6) -0.0023(6)

loop_
_atom_type_symbol
_atom_type_description
_atom_type_scat_dispersion_real
_atom_type_scat_dispersion_imag
_atom_type_scat_source
C C 0.0033 0.0016 'International Tables Vol C Tables 4.2.6.8 and 6.1.1.4'
H H 0.0000 0.0000 'International Tables Vol C Tables 4.2.6.8 and 6.1.1.4'
Li Li -0.0003 0.0001 'International Tables Vol C Tables 4.2.6.8 and 6.1.1.4'
N N 0.0061 0.0033 'International Tables Vol C Tables 4.2.6.8 and 6.1.1.4'
O O 0.0106 0.0060 'International Tables Vol C Tables 4.2.6.8 and 6.1.1.4'
S S 0.1246 0.1234 'International Tables Vol C Tables 4.2.6.8 and 6.1.1.4'

loop_
_geom_angle_atom_site_label_1
_geom_angle_atom_site_label_2
_geom_angle_atom_site_label_3
_geom_angle_site_symmetry_1
_geom_angle_site_symmetry_3
_geom_angle
O1 Li1 O3S . 4_655 108.9(2)
O1 Li1 O2S . . 114.0(2)
O3S Li1 O2S 4_655 . 113.21(19)
O1 Li1 O4S . 1_565 105.62(18)
O3S Li1 O4S 4_655 1_565 106.10(19)
O2S Li1 O4S . 1_565 108.42(19)
O1 Li1 S . 1_565 86.87(13)
O3S Li1 S 4_655 1_565 97.93(13)
O2S Li1 S . 1_565 132.03(18)
O4S Li1 S 1_565 1_565 24.72(6)
O1 Li1 Li2 . 1_565 98.32(15)
O3S Li1 Li2 4_655 1_565 38.60(9)
O2S Li1 Li2 . 1_565 144.83(17)
O4S Li1 Li2 1_565 1_565 73.69(13)
S Li1 Li2 1_565 1_565 59.96(10)
O1 Li1 Li2 . . 126.58(16)
O3S Li1 Li2 4_655 . 74.29(10)
O2S Li1 Li2 . . 39.12(14)
O4S Li1 Li2 1_565 . 125.18(15)
S Li1 Li2 1_565 . 146.52(12)
Li2 Li1 Li2 1_565 . 109.87(11)
O1 Li1 Li2 . 4_654 122.8(2)
O3S Li1 Li2 4_655 4_654 117.6(2)
O2S Li1 Li2 . 4_654 76.61(14)
O4S Li1 Li2 1_565 4_654 31.94(9)
S Li1 Li2 1_565 4_654 56.42(10)
Li2 Li1 Li2 1_565 4_654 97.92(14)
Li2 Li1 Li2 . 4_654 97.67(13)
O2 Li2 O3S 4_644 4_645 111.8(2)
O2 Li2 O4S 4_644 4_655 109.00(19)
O3S Li2 O4S 4_645 4_655 107.9(2)
O2 Li2 O2S 4_644 . 108.6(2)
O3S Li2 O2S 4_645 . 111.51(19)
O4S Li2 O2S 4_655 . 108.00(19)
O2 Li2 S 4_644 4_655 91.25(14)
O3S Li2 S 4_645 4_655 131.57(19)
O4S Li2 S 4_655 4_655 24.49(6)
O2S Li2 S . 4_655 99.28(14)
O2 Li2 S 4_644 . 97.43(16)
O3S Li2 S 4_645 . 97.75(15)
O4S Li2 S 4_655 . 132.06(17)
O2S Li2 S . . 24.11(8)
S Li2 S 4_655 . 121.71(12)
O2 Li2 Li1 4_644 1_545 119.99(16)
O3S Li2 Li1 4_645 1_545 38.77(13)
O4S Li2 Li1 4_655 1_545 127.87(14)
O2S Li2 Li1 . 1_545 73.32(10)
S Li2 Li1 4_655 1_545 148.74(12)
S Li2 Li1 . 1_545 59.60(7)
O2 Li2 Li1 4_644 . 100.67(16)
O3S Li2 Li1 4_645 . 143.47(16)
O4S Li2 Li1 4_655 . 75.27(14)
O2S Li2 Li1 . . 38.93(8)
S Li2 Li1 4_655 . 61.04(11)
S Li2 Li1 . . 60.69(7)
Li1 Li2 Li1 1_545 . 109.87(11)
O2 Li2 Li1 4_644 4_645 124.0(2)
O3S Li2 Li1 4_645 4_645 75.82(15)
O4S Li2 Li1 4_655 4_645 32.07(9)
O2S Li2 Li1 . 4_645 119.9(2)
S Li2 Li1 4_655 4_645 56.32(10)
S Li2 Li1 . 4_645 137.78(19)
Li1 Li2 Li1 1_545 4_645 100.27(14)
Li1 Li2 Li1 . 4_645 100.00(14)
O1S S O2S . . 109.07(13)
O1S S O4S . . 110.73(6)
O2S S O4S . . 108.62(11)
O1S S O3S . . 110.32(12)
O2S S O3S . . 109.89(6)
O4S S O3S . . 108.18(10)
O1S S Li1 . 1_545 104.84(11)
O2S S Li1 . 1_545 79.86(10)
O3S S Li1 . 1_545 137.11(10)
O1S S Li2 . 4_644 103.61(12)
O2S S Li2 . 4_644 138.41(10)
O3S S Li2 . 4_644 81.03(10)
Li1 S Li2 1_545 4_644 67.26(6)
O1S S Li2 . . 137.07(15)
O4S S Li2 . . 79.94(10)
O3S S Li2 . . 104.69(10)
Li1 S Li2 1_545 . 60.45(11)
Li2 S Li2 4_644 . 105.71(8)
Li2 O4S Li1 4_644 1_545 116.00(10)
O2 C1 O1 . . 126.41(13)
O2 C1 C2 . . 115.5(2)
O1 C1 C2 . . 118.13(18)
N C2 C1 . . 111.59(16)
N C2 H1C . . 112.8(18)
C1 C2 H1C . . 108.7(19)
N C2 H2C . . 106.8(16)
C1 C2 H2C . . 108.3(16)
H1C C2 H2C . . 109(2)
C2 N H1N . . 109(2)
C2 N H2N . . 102(2)
H1N N H2N . . 118(3)
C2 N H3N . . 110(2)
H1N N H3N . . 118(3)
H2N N H3N . . 97(3)

loop_
_geom_bond_atom_site_label_1
_geom_bond_atom_site_label_2
_geom_bond_site_symmetry_2
_geom_bond_distance
_geom_bond_publ_flag
Li1 O1 . 1.911(4) y
Li1 O3S 4_655 1.958(4) y
Li1 O2S . 1.968(4) y
Li1 O4S 1_565 1.980(4) y
Li2 O2 4_644 1.878(4) y
Li2 O3S 4_645 1.950(4) y
Li2 O4S 4_655 1.973(5) y
Li2 O2S . 1.976(4) y
S O1S . 1.4573(11) y
S O2S . 1.4732(17) y
S O4S . 1.4796(9) y
S O3S . 1.4837(17) y
O3S Li2 4_654 1.950(4) y
O3S Li1 4_644 1.958(4) y
O4S Li2 4_644 1.973(5) y
O4S Li1 1_545 1.980(4) ?
O1 C1 . 1.258(3) y
O2 C1 . 1.249(3) y
C1 C2 . 1.517(2) y
C2 N . 1.470(2) y
C2 H1C . 0.95(3) y
C2 H2C . 0.94(3) y
N H1N . 0.84(3) y
N H2N . 0.92(4) y
N H3N . 0.83(3) y

loop_
_geom_hbond_atom_site_label_D
_geom_hbond_atom_site_label_H
_geom_hbond_atom_site_label_A
_geom_hbond_site_symmetry_A
_geom_hbond_distance_DH
_geom_hbond_distance_HA
_geom_hbond_distance_DA
_geom_hbond_angle_DHA
N H1N O1S 1_565 0.84(3) 2.32(4) 3.066(4) 147(3)
N H2N O2 2_674 0.92(4) 2.14(4) 2.816(2) 130(3)
N H3N O1S 2_675 0.83(3) 2.07(3) 2.868(2) 160(3)
